data_7022527
loop_
_publ_author_name
'Biswas, Manas Kumar'
'Patra, Sarat Chandra'
'Maity, Amarendra Nath'
'Ke, Shyue-Chu'
'Weyherm\"uller, Thomas'
'Ghosh, Prasanta'

_publ_section_title
;
 9,10-phenanthrenesemiquinone radical complexes of ruthenium(III),
 osmium(III) and rhodium(III) and redox series.
;
_journal_issue 18
_journal_name_full 'Dalton transactions (Cambridge, England : 2003)'
_journal_page_first 6538
_journal_page_last 6552
_journal_paper_doi 10.1039/c3dt00038a
_journal_volume 42
_journal_year 2013
_chemical_formula_sum 'C64 H54 Cl2 O2 P2 Ru'
_chemical_formula_weight 1088.98
_chemical_name_systematic
;
?
;
_space_group_IT_number 15
_symmetry_cell_setting monoclinic
_symmetry_space_group_name_Hall '-C 2yc'
_symmetry_space_group_name_H-M 'C 1 2/c 1'
_atom_sites_solution_hydrogens geom
_atom_sites_solution_primary direct
_atom_sites_solution_secondary difmap
_audit_creation_method SHELXL-97
_cell_angle_alpha 90.00
_cell_angle_beta 123.500(3)
_cell_angle_gamma 90.00
_cell_formula_units_Z 4
_cell_length_a 31.3724(16)
_cell_length_b 11.4673(4)
_cell_length_c 17.5890(9)
_cell_measurement_reflns_used 6492
_cell_measurement_temperature 293(2)
_cell_measurement_theta_max 27.69
_cell_measurement_theta_min 2.78
_cell_volume 5276.6(5)
_computing_structure_refinement 'SHELXL-97 (Sheldrick, 1997)'
_computing_structure_solution 'SHELXS-97 (Sheldrick, 1990)'
_diffrn_ambient_temperature 293(2)
_diffrn_measured_fraction_theta_full 0.964
_diffrn_measured_fraction_theta_max 0.964
_diffrn_radiation_monochromator graphite
_diffrn_radiation_source 'fine-focus sealed tube'
_diffrn_radiation_type MoK\a
_diffrn_radiation_wavelength 0.71073
_diffrn_reflns_av_R_equivalents 0.0368
_diffrn_reflns_av_sigmaI/netI 0.0296
_diffrn_reflns_limit_h_max 37
_diffrn_reflns_limit_h_min -37
_diffrn_reflns_limit_k_max 13
_diffrn_reflns_limit_k_min -13
_diffrn_reflns_limit_l_max 16
_diffrn_reflns_limit_l_min -20
_diffrn_reflns_number 19262
_diffrn_reflns_theta_full 25.00
_diffrn_reflns_theta_max 25.00
_diffrn_reflns_theta_min 1.94
_exptl_absorpt_coefficient_mu 0.504
_exptl_absorpt_correction_T_max 0.996
_exptl_absorpt_correction_T_min 0.985
_exptl_absorpt_correction_type multi-scan
_exptl_crystal_colour Dark_green
_exptl_crystal_density_diffrn 1.371
_exptl_crystal_density_method 'not measured'
_exptl_crystal_description rectangle
_exptl_crystal_F_000 2248
_exptl_crystal_size_max 0.03
_exptl_crystal_size_mid 0.02
_exptl_crystal_size_min 0.01
_refine_diff_density_max 0.716
_refine_diff_density_min -0.527
_refine_diff_density_rms 0.069
_refine_ls_extinction_method none
_refine_ls_goodness_of_fit_ref 1.087
_refine_ls_hydrogen_treatment riding
_refine_ls_matrix_type full
_refine_ls_number_parameters 327
_refine_ls_number_reflns 4474
_refine_ls_number_restraints 0
_refine_ls_restrained_S_all 1.087
_refine_ls_R_factor_all 0.0475
_refine_ls_R_factor_gt 0.0403
_refine_ls_shift/su_max 0.053
_refine_ls_shift/su_mean 0.002
_refine_ls_structure_factor_coef Fsqd
_refine_ls_weighting_details 'calc w=1/[\s^2^(Fo^2^)+(0.0747P)^2^+6.3424P] where P=(Fo^2^+2Fc^2^)/3'
_refine_ls_weighting_scheme calc
_refine_ls_wR_factor_gt 0.1178
_refine_ls_wR_factor_ref 0.1259
_reflns_number_gt 3836
_reflns_number_total 4474
_reflns_threshold_expression >2sigma(I)
_cod_data_source_file c3dt00038a.txt
_cod_data_source_block 1.2toluene
_cod_depositor_comments
;
The following automatic conversions were performed:

'_symmetry_cell_setting' value 'Monoclinic' changed to 'monoclinic'
according to /home/saulius/struct/CIF-dictionaries/cif_core.dic
dictionary named 'cif_core.dic' version 2.4.2 from 2011-04-26.

Automatic conversion script
Id: cif_fix_values 1891 2012-01-12 08:04:46Z andrius 
;
_cod_original_cell_volume 5276.6(4)
_cod_original_sg_symbol_H-M c2/c
_cod_database_code 7022527

loop_
_symmetry_equiv_pos_as_xyz
'x, y, z'
'-x, y, -z+1/2'
'x+1/2, y+1/2, z'
'-x+1/2, y+1/2, -z+1/2'
'-x, -y, -z'
'x, -y, z-1/2'
'-x+1/2, -y+1/2, -z'
'x+1/2, -y+1/2, z-1/2'

loop_
_atom_site_label
_atom_site_type_symbol
_atom_site_fract_x
_atom_site_fract_y
_atom_site_fract_z
_atom_site_U_iso_or_equiv
_atom_site_adp_type
_atom_site_occupancy
_atom_site_symmetry_multiplicity
_atom_site_calc_flag
_atom_site_refinement_flags
_atom_site_disorder_assembly
_atom_site_disorder_group
Ru1 Ru 0.0000 0.39545(2) 0.2500 0.03090(14) Uani 1 2 d S . .
P1 P 0.08709(3) 0.39121(6) 0.38168(6) 0.0347(2) Uani 1 1 d . . .
Cl1 Cl -0.02386(3) 0.25822(6) 0.31977(6) 0.0415(2) Uani 1 1 d . . .
O1 O 0.01775(8) 0.53263(17) 0.19924(14) 0.0362(5) Uani 1 1 d . . .
C1 C 0.00950(11) 0.6327(3) 0.2217(2) 0.0358(7) Uani 1 1 d . . .
C2 C 0.01779(11) 0.7400(3) 0.1891(2) 0.0394(7) Uani 1 1 d . . .
C3 C 0.00806(12) 0.8462(3) 0.2180(2) 0.0432(8) Uani 1 1 d . . .
C4 C 0.01450(14) 0.9485(3) 0.1824(3) 0.0566(10) Uani 1 1 d . . .
H4A H 0.0091 1.0200 0.2007 0.068 Uiso 1 1 calc R . .
C5 C 0.02849(15) 0.9465(3) 0.1220(3) 0.0644(11) Uani 1 1 d . . .
H5A H 0.0320 1.0165 0.0992 0.077 Uiso 1 1 calc R . .
C6 C 0.03766(15) 0.8422(3) 0.0933(3) 0.0614(10) Uani 1 1 d . . .
H6A H 0.0469 0.8418 0.0514 0.074 Uiso 1 1 calc R . .
C7 C 0.03284(13) 0.7402(3) 0.1280(3) 0.0512(9) Uani 1 1 d . . .
H7A H 0.0397 0.6698 0.1106 0.061 Uiso 1 1 calc R . .
C8 C 0.10747(12) 0.2630(3) 0.4557(2) 0.0418(7) Uani 1 1 d . . .
C9 C 0.09552(14) 0.1545(3) 0.4151(3) 0.0552(9) Uani 1 1 d . . .
H9A H 0.0764 0.1483 0.3518 0.066 Uiso 1 1 calc R . .
C10 C 0.11210(16) 0.0550(4) 0.4685(3) 0.0697(12) Uani 1 1 d . . .
H10A H 0.1038 -0.0180 0.4408 0.084 Uiso 1 1 calc R . .
C11 C 0.14020(16) 0.0627(4) 0.5607(3) 0.0713(13) Uani 1 1 d . . .
H11A H 0.1514 -0.0047 0.5959 0.086 Uiso 1 1 calc R . .
C12 C 0.15213(16) 0.1695(4) 0.6018(3) 0.0704(12) Uani 1 1 d . . .
H12A H 0.1711 0.1748 0.6650 0.084 Uiso 1 1 calc R . .
C13 C 0.13584(14) 0.2711(3) 0.5490(3) 0.0562(9) Uani 1 1 d . . .
H13A H 0.1442 0.3438 0.5770 0.067 Uiso 1 1 calc R . .
C14 C 0.13962(12) 0.4119(3) 0.3662(2) 0.0406(7) Uani 1 1 d . . .
C15 C 0.18979(15) 0.3877(3) 0.4375(3) 0.0617(11) Uani 1 1 d . . .
H15A H 0.1963 0.3556 0.4915 0.074 Uiso 1 1 calc R . .
C16 C 0.22984(16) 0.4114(4) 0.4278(4) 0.0741(13) Uani 1 1 d . . .
H16A H 0.2632 0.3954 0.4756 0.089 Uiso 1 1 calc R . .
C17 C 0.22097(16) 0.4576(4) 0.3496(3) 0.0732(12) Uani 1 1 d . . .
H17A H 0.2482 0.4743 0.3441 0.088 Uiso 1 1 calc R . .
C18 C 0.17160(16) 0.4798(4) 0.2781(3) 0.0758(13) Uani 1 1 d . . .
H18A H 0.1654 0.5109 0.2241 0.091 Uiso 1 1 calc R . .
C19 C 0.13099(14) 0.4556(4) 0.2867(3) 0.0580(10) Uani 1 1 d . . .
H19A H 0.0977 0.4694 0.2378 0.070 Uiso 1 1 calc R . .
C20 C 0.09467(13) 0.5133(3) 0.4545(2) 0.0440(8) Uani 1 1 d . . .
C21 C 0.12107(17) 0.6122(3) 0.4611(3) 0.0636(11) Uani 1 1 d . . .
H21A H 0.1385 0.6165 0.4322 0.076 Uiso 1 1 calc R . .
C22 C 0.1214(2) 0.7073(4) 0.5121(4) 0.0944(18) Uani 1 1 d . . .
H22A H 0.1396 0.7744 0.5177 0.113 Uiso 1 1 calc R . .
C23 C 0.0952(2) 0.7016(5) 0.5537(4) 0.0956(19) Uani 1 1 d . . .
H23A H 0.0954 0.7650 0.5869 0.115 Uiso 1 1 calc R . .
C24 C 0.0691(2) 0.6036(4) 0.5466(3) 0.0784(15) Uani 1 1 d . . .
H24A H 0.0516 0.5999 0.5754 0.094 Uiso 1 1 calc R . .
C25 C 0.06821(15) 0.5101(4) 0.4973(3) 0.0580(10) Uani 1 1 d . . .
H25A H 0.0497 0.4438 0.4922 0.070 Uiso 1 1 calc R . .
C26 C 0.1883(4) 1.1461(7) 0.2786(6) 0.137(7) Uani 0.593(7) 1 d PG A 1
H26A H 0.1785 1.2218 0.2567 0.165 Uiso 0.593(7) 1 calc PR A 1
C27 C 0.1569(3) 1.0771(13) 0.2927(8) 0.202(11) Uani 0.593(7) 1 d PG A 1
H27A H 0.1261 1.1066 0.2804 0.243 Uiso 0.593(7) 1 calc PR A 1
C28 C 0.1716(5) 0.9639(12) 0.3253(8) 0.231(10) Uani 0.593(7) 1 d PG A 1
H28A H 0.1505 0.9177 0.3348 0.277 Uiso 0.593(7) 1 calc PR A 1
C29 C 0.2176(5) 0.9198(7) 0.3438(7) 0.171(8) Uani 0.593(7) 1 d PG A 1
C30 C 0.2490(3) 0.9889(11) 0.3296(6) 0.126(6) Uani 0.593(7) 1 d PG A 1
H30A H 0.2799 0.9594 0.3419 0.151 Uiso 0.593(7) 1 calc PR A 1
C31 C 0.2344(4) 1.1020(10) 0.2970(6) 0.082(3) Uani 0.593(7) 1 d PG A 1
H31A H 0.2554 1.1482 0.2875 0.099 Uiso 0.593(7) 1 calc PR A 1
C32 C 0.2141(5) 0.7873(12) 0.3817(8) 0.096(4) Uani 0.593(7) 1 d P A 1
H32A H 0.1914 0.7908 0.4020 0.143 Uiso 0.593(7) 1 calc PR A 1
H32B H 0.2475 0.7642 0.4315 0.143 Uiso 0.593(7) 1 calc PR A 1
H32C H 0.2015 0.7315 0.3332 0.143 Uiso 0.593(7) 1 calc PR A 1
C26' C 0.1867(5) 0.7921(13) 0.3606(9) 0.137(7) Uani 0.407(7) 1 d PG A 2
H26B H 0.1781 0.7215 0.3746 0.165 Uiso 0.407(7) 1 calc PR A 2
C27' C 0.1517(4) 0.8834(18) 0.3254(11) 0.202(11) Uani 0.407(7) 1 d PG A 2
H27B H 0.1197 0.8738 0.3160 0.243 Uiso 0.407(7) 1 calc PR A 2
C28' C 0.1646(7) 0.9890(14) 0.3044(11) 0.231(10) Uani 0.407(7) 1 d PG A 2
H28B H 0.1413 1.0501 0.2809 0.277 Uiso 0.407(7) 1 calc PR A 2
C29' C 0.2125(8) 1.0034(10) 0.3186(11) 0.171(8) Uani 0.407(7) 1 d PG A 2
C30' C 0.2475(5) 0.9121(14) 0.3537(10) 0.126(6) Uani 0.407(7) 1 d PG A 2
H30B H 0.2795 0.9217 0.3632 0.151 Uiso 0.407(7) 1 calc PR A 2
C31' C 0.2346(4) 0.8065(11) 0.3747(8) 0.082(3) Uani 0.407(7) 1 d PG A 2
H31B H 0.2580 0.7454 0.3982 0.099 Uiso 0.407(7) 1 calc PR A 2
C32' C 0.2193(6) 1.1469(11) 0.2809(12) 0.082(6) Uani 0.407(7) 1 d P A 2
H32D H 0.1861 1.1802 0.2401 0.123 Uiso 0.407(7) 1 calc PR A 2
H32E H 0.2365 1.1388 0.2499 0.123 Uiso 0.407(7) 1 calc PR A 2
H32F H 0.2389 1.1969 0.3329 0.123 Uiso 0.407(7) 1 calc PR A 2

loop_
_atom_site_aniso_label
_atom_site_aniso_U_11
_atom_site_aniso_U_22
_atom_site_aniso_U_33
_atom_site_aniso_U_23
_atom_site_aniso_U_13
_atom_site_aniso_U_12
Ru1 0.0400(2) 0.0235(2) 0.0342(2) 0.000 0.02361(17) 0.000
P1 0.0400(4) 0.0323(4) 0.0335(5) 0.0008(3) 0.0214(4) 0.0000(3)
Cl1 0.0539(5) 0.0317(4) 0.0497(5) 0.0050(3) 0.0353(4) -0.0008(3)
O1 0.0437(12) 0.0275(10) 0.0424(12) 0.0024(8) 0.0270(10) 0.0036(8)
C1 0.0354(15) 0.0298(14) 0.0399(17) 0.0032(12) 0.0194(14) 0.0006(12)
C2 0.0374(16) 0.0327(16) 0.0478(19) 0.0049(13) 0.0233(15) -0.0007(12)
C3 0.0365(16) 0.0304(15) 0.054(2) 0.0004(14) 0.0199(15) -0.0003(13)
C4 0.062(2) 0.0320(17) 0.071(3) 0.0079(16) 0.034(2) -0.0015(15)
C5 0.068(3) 0.043(2) 0.083(3) 0.018(2) 0.042(2) -0.0036(18)
C6 0.065(2) 0.059(2) 0.073(3) 0.019(2) 0.046(2) 0.0012(19)
C7 0.055(2) 0.0434(18) 0.062(2) 0.0086(16) 0.0362(19) 0.0003(15)
C8 0.0396(17) 0.0444(17) 0.0422(19) 0.0102(14) 0.0231(15) 0.0036(13)
C9 0.057(2) 0.0419(19) 0.056(2) 0.0075(16) 0.0240(19) 0.0083(16)
C10 0.068(3) 0.045(2) 0.083(3) 0.017(2) 0.033(2) 0.0111(19)
C11 0.058(2) 0.064(3) 0.086(3) 0.039(2) 0.036(2) 0.017(2)
C12 0.063(2) 0.087(3) 0.052(2) 0.031(2) 0.026(2) 0.015(2)
C13 0.056(2) 0.061(2) 0.043(2) 0.0123(17) 0.0218(18) 0.0048(17)
C14 0.0412(17) 0.0428(17) 0.0414(19) -0.0028(14) 0.0251(15) -0.0003(13)
C15 0.049(2) 0.085(3) 0.051(2) 0.0080(19) 0.0282(19) 0.0060(18)
C16 0.040(2) 0.106(4) 0.070(3) 0.009(3) 0.027(2) 0.002(2)
C17 0.050(2) 0.102(3) 0.080(3) 0.006(3) 0.044(2) -0.003(2)
C18 0.059(2) 0.112(4) 0.070(3) 0.025(3) 0.044(2) 0.006(2)
C19 0.0422(19) 0.079(3) 0.055(2) 0.016(2) 0.0278(18) 0.0049(18)
C20 0.0446(18) 0.0447(18) 0.0355(18) -0.0040(14) 0.0177(15) 0.0021(14)
C21 0.067(3) 0.045(2) 0.077(3) -0.0128(18) 0.038(2) -0.0069(17)
C22 0.088(4) 0.052(3) 0.116(5) -0.028(3) 0.039(3) -0.005(2)
C23 0.088(4) 0.092(4) 0.078(3) -0.040(3) 0.028(3) 0.024(3)
C24 0.080(3) 0.101(4) 0.049(3) -0.017(2) 0.032(2) 0.022(3)
C25 0.061(2) 0.073(3) 0.041(2) -0.0032(17) 0.0293(18) 0.0072(19)
C26 0.191(15) 0.075(6) 0.056(5) -0.015(4) 0.012(9) -0.016(8)
C27 0.072(6) 0.37(3) 0.131(11) -0.154(16) 0.033(7) -0.003(10)
C28 0.151(10) 0.46(3) 0.111(11) -0.156(15) 0.088(9) -0.118(13)
C29 0.178(12) 0.187(17) 0.061(7) -0.059(10) 0.012(9) 0.066(13)
C30 0.070(5) 0.223(18) 0.070(7) -0.040(10) 0.029(5) -0.009(9)
C31 0.057(5) 0.089(7) 0.060(5) 0.000(4) 0.007(4) 0.001(4)
C32 0.101(9) 0.092(7) 0.079(8) 0.034(6) 0.041(6) -0.012(6)
C26' 0.191(15) 0.075(6) 0.056(5) -0.015(4) 0.012(9) -0.016(8)
C27' 0.072(6) 0.37(3) 0.131(11) -0.154(16) 0.033(7) -0.003(10)
C28' 0.151(10) 0.46(3) 0.111(11) -0.156(15) 0.088(9) -0.118(13)
C29' 0.178(12) 0.187(17) 0.061(7) -0.059(10) 0.012(9) 0.066(13)
C30' 0.070(5) 0.223(18) 0.070(7) -0.040(10) 0.029(5) -0.009(9)
C31' 0.057(5) 0.089(7) 0.060(5) 0.000(4) 0.007(4) 0.001(4)
C32' 0.064(10) 0.029(6) 0.072(9) -0.012(5) -0.014(7) 0.001(5)

loop_
_atom_type_symbol
_atom_type_description
_atom_type_scat_dispersion_real
_atom_type_scat_dispersion_imag
_atom_type_scat_source
C C 0.0033 0.0016 'International Tables Vol C Tables 4.2.6.8 and 6.1.1.4'
H H 0.0000 0.0000 'International Tables Vol C Tables 4.2.6.8 and 6.1.1.4'
Cl Cl 0.1484 0.1585 'International Tables Vol C Tables 4.2.6.8 and 6.1.1.4'
O O 0.0106 0.0060 'International Tables Vol C Tables 4.2.6.8 and 6.1.1.4'
P P 0.1023 0.0942 'International Tables Vol C Tables 4.2.6.8 and 6.1.1.4'
Ru Ru -1.2594 0.8363 'International Tables Vol C Tables 4.2.6.8 and 6.1.1.4'

loop_
_geom_angle_atom_site_label_1
_geom_angle_atom_site_label_2
_geom_angle_atom_site_label_3
_geom_angle
_geom_angle_site_symmetry_1
_geom_angle_site_symmetry_3
O1 Ru1 O1 78.57(11) . 2
O1 Ru1 Cl1 171.16(6) . .
O1 Ru1 Cl1 92.60(6) 2 .
O1 Ru1 Cl1 92.60(6) . 2
O1 Ru1 Cl1 171.16(6) 2 2
Cl1 Ru1 Cl1 96.23(4) . 2
O1 Ru1 P1 89.87(6) . .
O1 Ru1 P1 91.92(6) 2 .
Cl1 Ru1 P1 90.20(3) . .
Cl1 Ru1 P1 88.26(3) 2 .
O1 Ru1 P1 91.92(6) . 2
O1 Ru1 P1 89.87(6) 2 2
Cl1 Ru1 P1 88.26(3) . 2
Cl1 Ru1 P1 90.20(3) 2 2
P1 Ru1 P1 177.69(4) . 2
C20 P1 C14 103.10(15) . .
C20 P1 C8 104.93(17) . .
C14 P1 C8 102.76(15) . .
C20 P1 Ru1 107.34(11) . .
C14 P1 Ru1 119.31(11) . .
C8 P1 Ru1 117.67(11) . .
C1 O1 Ru1 113.9(2) . .
O1 C1 C1 116.78(17) . 2
O1 C1 C2 121.9(3) . .
C1 C1 C2 121.28(19) 2 .
C7 C2 C3 120.6(3) . .
C7 C2 C1 121.4(3) . .
C3 C2 C1 117.9(3) . .
C4 C3 C2 116.6(3) . .
C4 C3 C3 122.8(2) . 2
C2 C3 C3 120.68(19) . 2
C5 C4 C3 121.9(4) . .
C5 C4 H4A 119.1 . .
C3 C4 H4A 119.1 . .
C4 C5 C6 121.3(3) . .
C4 C5 H5A 119.3 . .
C6 C5 H5A 119.3 . .
C7 C6 C5 118.6(4) . .
C7 C6 H6A 120.7 . .
C5 C6 H6A 120.7 . .
C6 C7 C2 121.0(4) . .
C6 C7 H7A 119.5 . .
C2 C7 H7A 119.5 . .
C13 C8 C9 119.5(3) . .
C13 C8 P1 122.6(3) . .
C9 C8 P1 117.8(3) . .
C8 C9 C10 119.9(4) . .
C8 C9 H9A 120.1 . .
C10 C9 H9A 120.1 . .
C11 C10 C9 120.8(4) . .
C11 C10 H10A 119.6 . .
C9 C10 H10A 119.6 . .
C10 C11 C12 119.9(4) . .
C10 C11 H11A 120.0 . .
C12 C11 H11A 120.0 . .
C11 C12 C13 120.2(4) . .
C11 C12 H12A 119.9 . .
C13 C12 H12A 119.9 . .
C8 C13 C12 119.7(4) . .
C8 C13 H13A 120.1 . .
C12 C13 H13A 120.1 . .
C19 C14 C15 118.8(3) . .
C19 C14 P1 121.0(3) . .
C15 C14 P1 120.2(3) . .
C16 C15 C14 120.0(4) . .
C16 C15 H15A 120.0 . .
C14 C15 H15A 120.0 . .
C17 C16 C15 120.7(4) . .
C17 C16 H16A 119.6 . .
C15 C16 H16A 119.6 . .
C16 C17 C18 119.8(4) . .
C16 C17 H17A 120.1 . .
C18 C17 H17A 120.1 . .
C17 C18 C19 120.0(4) . .
C17 C18 H18A 120.0 . .
C19 C18 H18A 120.0 . .
C14 C19 C18 120.6(4) . .
C14 C19 H19A 119.7 . .
C18 C19 H19A 119.7 . .
C21 C20 C25 119.2(4) . .
C21 C20 P1 122.2(3) . .
C25 C20 P1 118.3(3) . .
C20 C21 C22 119.0(5) . .
C20 C21 H21A 120.5 . .
C22 C21 H21A 120.5 . .
C23 C22 C21 120.5(5) . .
C23 C22 H22A 119.8 . .
C21 C22 H22A 119.8 . .
C24 C23 C22 120.1(4) . .
C24 C23 H23A 120.0 . .
C22 C23 H23A 120.0 . .
C23 C24 C25 120.4(5) . .
C23 C24 H24A 119.8 . .
C25 C24 H24A 119.8 . .
C24 C25 C20 120.8(4) . .
C24 C25 H25A 119.6 . .
C20 C25 H25A 119.6 . .
C27 C26 C31 120.0 . .
C27 C26 H26A 120.0 . .
C31 C26 H26A 120.0 . .
C28 C27 C26 120.0 . .
C28 C27 H27A 120.0 . .
C26 C27 H27A 120.0 . .
C29 C28 C27 120.0 . .
C29 C28 H28A 120.0 . .
C27 C28 H28A 120.0 . .
C30 C29 C28 120.0 . .
C30 C29 C32 142.3(11) . .
C28 C29 C32 97.7(11) . .
C29 C30 C31 120.0 . .
C29 C30 H30A 120.0 . .
C31 C30 H30A 120.0 . .
C30 C31 C26 120.0 . .
C30 C31 H31A 120.0 . .
C26 C31 H31A 120.0 . .
C27' C26' C31' 120.0 . .
C27' C26' H26B 120.0 . .
C31' C26' H26B 120.0 . .
C28' C27' C26' 120.0 . .
C28' C27' H27B 120.0 . .
C26' C27' H27B 120.0 . .
C27' C28' C29' 120.0 . .
C27' C28' H28B 120.0 . .
C29' C28' H28B 120.0 . .
C30' C29' C28' 120.0 . .
C30' C29' C32' 128.1(14) . .
C28' C29' C32' 111.8(13) . .
C29' C30' C31' 120.0 . .
C29' C30' H30B 120.0 . .
C31' C30' H30B 120.0 . .
C30' C31' C26' 120.0 . .
C30' C31' H31B 120.0 . .
C26' C31' H31B 120.0 . .
C29' C32' H32D 109.5 . .
C29' C32' H32E 109.4 . .
H32D C32' H32E 109.5 . .
C29' C32' H32F 109.5 . .
H32D C32' H32F 109.5 . .
H32E C32' H32F 109.5 . .

loop_
_geom_bond_atom_site_label_1
_geom_bond_atom_site_label_2
_geom_bond_distance
_geom_bond_site_symmetry_2
Ru1 O1 2.032(2) .
Ru1 O1 2.032(2) 2
Ru1 Cl1 2.3572(8) .
Ru1 Cl1 2.3573(8) 2
Ru1 P1 2.4179(8) .
Ru1 P1 2.4179(8) 2
P1 C20 1.823(3) .
P1 C14 1.828(3) .
P1 C8 1.829(3) .
O1 C1 1.286(4) .
C1 C1 1.415(7) 2
C1 C2 1.441(4) .
C2 C7 1.391(5) .
C2 C3 1.417(4) .
C3 C4 1.396(5) .
C3 C3 1.466(7) 2
C4 C5 1.356(6) .
C4 H4A 0.9300 .
C5 C6 1.389(6) .
C5 H5A 0.9300 .
C6 C7 1.366(5) .
C6 H6A 0.9300 .
C7 H7A 0.9300 .
C8 C13 1.371(5) .
C8 C9 1.380(5) .
C9 C10 1.385(5) .
C9 H9A 0.9300 .
C10 C11 1.355(7) .
C10 H10A 0.9300 .
C11 C12 1.366(7) .
C11 H11A 0.9300 .
C12 C13 1.399(5) .
C12 H12A 0.9300 .
C13 H13A 0.9300 .
C14 C19 1.364(5) .
C14 C15 1.396(5) .
C15 C16 1.385(6) .
C15 H15A 0.9300 .
C16 C17 1.352(7) .
C16 H16A 0.9300 .
C17 C18 1.376(6) .
C17 H17A 0.9300 .
C18 C19 1.391(5) .
C18 H18A 0.9300 .
C19 H19A 0.9300 .
C20 C21 1.372(5) .
C20 C25 1.395(5) .
C21 C22 1.409(7) .
C21 H21A 0.9300 .
C22 C23 1.372(9) .
C22 H22A 0.9300 .
C23 C24 1.355(8) .
C23 H23A 0.9300 .
C24 C25 1.370(6) .
C24 H24A 0.9300 .
C25 H25A 0.9300 .
C26 C27 1.3900 .
C26 C31 1.3900 .
C26 H26A 0.9300 .
C27 C28 1.3900 .
C27 H27A 0.9300 .
C28 C29 1.3900 .
C28 H28A 0.9300 .
C29 C30 1.3900 .
C29 C32 1.688(14) .
C30 C31 1.3900 .
C30 H30A 0.9300 .
C31 H31A 0.9300 .
C32 H32A 0.9600 .
C32 H32B 0.9600 .
C32 H32C 0.9600 .
C26' C27' 1.3900 .
C26' C31' 1.3900 .
C26' H26B 0.9300 .
C27' C28' 1.3900 .
C27' H27B 0.9300 .
C28' C29' 1.3900 .
C28' H28B 0.9300 .
C29' C30' 1.3900 .
C29' C32' 1.83(2) .
C30' C31' 1.3900 .
C30' H30B 0.9300 .
C31' H31B 0.9300 .
C32' H32D 0.9600 .
C32' H32E 0.9600 .
C32' H32F 0.9600 .
